data_2018306
loop_
_publ_author_name
'Hendsbee, Arthur D.'
'Masuda, Jason D.'
'Pi\'orko, Adam'

_publ_section_title
;
 (\h^5^-Cyclopentadienyl)(\h^6^-phenoxathiin 10,10-dioxide)iron(II)
 hexafluoridophosphate and phenoxathiin 10,10-dioxide
;
_journal_coeditor_code YP3006
_journal_issue 11
_journal_name_full 'Acta Crystallographica Section C'
_journal_page_first m351
_journal_page_last m354
_journal_paper_doi 10.1107/S0108270111042715
_journal_volume 67
_journal_year 2011
_chemical_formula_iupac 'C12 H8 O3 S'
_chemical_formula_moiety 'C12 H8 O3 S'
_chemical_formula_sum 'C12 H8 O3 S'
_chemical_formula_weight 232.24
_chemical_melting_point 419
_chemical_name_common 'Phenoxathiin 10,10-dioxide'
_chemical_name_systematic
;
Phenoxathiin 10,10-dioxide
;
_space_group_IT_number 2
_symmetry_cell_setting triclinic
_symmetry_space_group_name_Hall '-P 1'
_symmetry_space_group_name_H-M 'P -1'
_atom_sites_solution_hydrogens geom
_atom_sites_solution_primary direct
_atom_sites_solution_secondary difmap
_audit_creation_method SHELXL97
_cell_angle_alpha 102.4750(10)
_cell_angle_beta 95.493(2)
_cell_angle_gamma 93.399(2)
_cell_formula_units_Z 2
_cell_length_a 7.2067(10)
_cell_length_b 7.9568(11)
_cell_length_c 8.9360(13)
_cell_measurement_reflns_used 4033
_cell_measurement_temperature 150(2)
_cell_measurement_theta_max 28.20
_cell_measurement_theta_min 2.35
_cell_volume 496.33(12)
_computing_cell_refinement 'SAINT (Bruker, 2008)'
_computing_data_collection 'APEX2 (Bruker, 2008)'
_computing_data_reduction 'SAINT (Bruker, 2008)'
_computing_molecular_graphics 'ORTEP-3 for Windows (Farrugia, 1997)'
_computing_publication_material 'SHELXL97 (Sheldrick, 2008)'
_computing_structure_refinement 'SHELXL97 (Sheldrick, 2008)'
_computing_structure_solution 'SHELXS97 (Sheldrick, 2008)'
_diffrn_ambient_temperature 150(2)
_diffrn_measured_fraction_theta_full 0.999
_diffrn_measured_fraction_theta_max 0.999
_diffrn_measurement_device_type 'Bruker APEXII CCD area-detector'
_diffrn_measurement_method '\f and \w'
_diffrn_radiation_monochromator graphite
_diffrn_radiation_source 'fine-focus sealed tube'
_diffrn_radiation_type MoK\a
_diffrn_radiation_wavelength 0.71073
_diffrn_reflns_av_R_equivalents 0.0193
_diffrn_reflns_av_sigmaI/netI 0.0195
_diffrn_reflns_limit_h_max 8
_diffrn_reflns_limit_h_min -8
_diffrn_reflns_limit_k_max 9
_diffrn_reflns_limit_k_min -9
_diffrn_reflns_limit_l_max 10
_diffrn_reflns_limit_l_min -10
_diffrn_reflns_number 4816
_diffrn_reflns_theta_full 24.99
_diffrn_reflns_theta_max 24.99
_diffrn_reflns_theta_min 2.35
_exptl_absorpt_coefficient_mu 0.311
_exptl_absorpt_correction_T_max 0.7457
_exptl_absorpt_correction_T_min 0.6646
_exptl_absorpt_correction_type multi-scan
_exptl_absorpt_process_details '(SADABS; Bruker; 2008)'
_exptl_crystal_colour colourless
_exptl_crystal_density_diffrn 1.554
_exptl_crystal_density_method 'not measured'
_exptl_crystal_description needle
_exptl_crystal_F_000 240
_exptl_crystal_size_max 0.2230
_exptl_crystal_size_mid 0.2017
_exptl_crystal_size_min 0.1876
_refine_diff_density_max 0.331
_refine_diff_density_min -0.310
_refine_ls_extinction_method none
_refine_ls_goodness_of_fit_ref 0.969
_refine_ls_hydrogen_treatment constr
_refine_ls_matrix_type full
_refine_ls_number_parameters 145
_refine_ls_number_reflns 1746
_refine_ls_number_restraints 0
_refine_ls_restrained_S_all 0.969
_refine_ls_R_factor_all 0.0328
_refine_ls_R_factor_gt 0.0296
_refine_ls_shift/su_max 0.001
_refine_ls_shift/su_mean 0.000
_refine_ls_structure_factor_coef Fsqd
_refine_ls_weighting_details 'calc w=1/[\s^2^(Fo^2^)+(0.0265P)^2^+0.3858P] where P=(Fo^2^+2Fc^2^)/3'
_refine_ls_weighting_scheme calc
_refine_ls_wR_factor_gt 0.0700
_refine_ls_wR_factor_ref 0.0720
_reflns_number_gt 1592
_reflns_number_total 1746
_reflns_threshold_expression I>2\s(I)
_cod_data_source_file yp3006.cif
_cod_data_source_block II
_cod_database_code 2018306
_cod_database_fobs_code 2018306

loop_
_symmetry_equiv_pos_as_xyz
'x, y, z'
'-x, -y, -z'

loop_
_atom_site_type_symbol
_atom_site_label
_atom_site_fract_x
_atom_site_fract_y
_atom_site_fract_z
_atom_site_U_iso_or_equiv
_atom_site_adp_type
_atom_site_calc_flag
_atom_site_refinement_flags
_atom_site_occupancy
_atom_site_symmetry_multiplicity
C C1 0.1730(2) 0.8723(2) 0.5920(2) 0.0319(4) Uani d . 1 1
H H1 0.1667 0.9708 0.5481 0.038 Uiso calc R 1 1
C C2 0.1331(2) 0.8833(2) 0.7410(2) 0.0352(4) Uani d . 1 1
H H2 0.0994 0.9890 0.8000 0.042 Uiso calc R 1 1
C C3 0.1422(2) 0.7390(2) 0.8051(2) 0.0341(4) Uani d . 1 1
H H3 0.1144 0.7466 0.9080 0.041 Uiso calc R 1 1
C C4 0.1912(2) 0.5853(2) 0.7204(2) 0.0314(4) Uani d . 1 1
H H4 0.1967 0.4872 0.7648 0.038 Uiso calc R 1 1
C C4A 0.2327(2) 0.5738(2) 0.56992(19) 0.0263(4) Uani d . 1 1
C C10A 0.2227(2) 0.7172(2) 0.5048(2) 0.0263(4) Uani d . 1 1
O O5 0.28352(18) 0.41578(14) 0.49805(13) 0.0318(3) Uani d . 1 1
C C5A 0.3064(2) 0.3761(2) 0.34446(19) 0.0250(4) Uani d . 1 1
C C9A 0.2983(2) 0.4920(2) 0.24852(19) 0.0254(4) Uani d . 1 1
C C6 0.3378(2) 0.2051(2) 0.2853(2) 0.0291(4) Uani d . 1 1
H H6 0.3466 0.1262 0.3512 0.035 Uiso calc R 1 1
C C7 0.3561(2) 0.1507(2) 0.1311(2) 0.0334(4) Uani d . 1 1
H H7 0.3767 0.0335 0.0909 0.040 Uiso calc R 1 1
C C8 0.3448(3) 0.2646(2) 0.0331(2) 0.0362(4) Uani d . 1 1
H H8 0.3563 0.2254 -0.0735 0.043 Uiso calc R 1 1
C C9 0.3168(3) 0.4345(2) 0.0921(2) 0.0326(4) Uani d . 1 1
H H9 0.3101 0.5132 0.0259 0.039 Uiso calc R 1 1
S S10 0.27213(6) 0.71137(5) 0.31608(5) 0.02954(14) Uani d . 1 1
O O2 0.1129(2) 0.75920(17) 0.22942(15) 0.0440(4) Uani d . 1 1
O O3 0.44674(19) 0.80965(15) 0.31868(16) 0.0407(3) Uani d . 1 1

loop_
_atom_site_aniso_label
_atom_site_aniso_U_11
_atom_site_aniso_U_22
_atom_site_aniso_U_33
_atom_site_aniso_U_12
_atom_site_aniso_U_13
_atom_site_aniso_U_23
C1 0.0291(9) 0.0244(9) 0.0412(10) 0.0039(7) -0.0009(8) 0.0065(7)
C2 0.0277(9) 0.0314(10) 0.0417(11) 0.0053(7) 0.0013(8) -0.0016(8)
C3 0.0264(9) 0.0409(10) 0.0318(9) 0.0000(8) 0.0027(7) 0.0023(8)
C4 0.0295(9) 0.0318(9) 0.0332(9) -0.0005(7) 0.0009(7) 0.0102(8)
C4A 0.0248(9) 0.0224(8) 0.0313(9) 0.0019(6) -0.0002(7) 0.0063(7)
C10A 0.0240(8) 0.0232(8) 0.0318(9) 0.0022(6) 0.0001(7) 0.0076(7)
O5 0.0475(8) 0.0207(6) 0.0302(6) 0.0087(5) 0.0065(5) 0.0096(5)
C5A 0.0238(8) 0.0216(8) 0.0296(9) 0.0009(6) 0.0014(7) 0.0068(7)
C9A 0.0251(8) 0.0197(8) 0.0320(9) 0.0015(6) 0.0012(7) 0.0078(7)
C6 0.0264(9) 0.0213(8) 0.0413(10) 0.0020(7) 0.0042(7) 0.0106(7)
C7 0.0315(9) 0.0216(9) 0.0447(11) 0.0008(7) 0.0086(8) 0.0009(8)
C8 0.0401(10) 0.0333(10) 0.0328(10) -0.0019(8) 0.0074(8) 0.0021(8)
C9 0.0370(10) 0.0300(9) 0.0322(9) -0.0004(8) 0.0032(8) 0.0108(7)
S10 0.0394(3) 0.0192(2) 0.0325(2) 0.00554(17) 0.00337(18) 0.01074(17)
O2 0.0588(9) 0.0371(7) 0.0399(8) 0.0206(7) -0.0021(6) 0.0157(6)
O3 0.0529(8) 0.0235(6) 0.0481(8) -0.0036(6) 0.0155(6) 0.0111(6)

loop_
_atom_type_symbol
_atom_type_description
_atom_type_scat_dispersion_real
_atom_type_scat_dispersion_imag
_atom_type_scat_source
C C 0.0033 0.0016 'International Tables Vol C Tables 4.2.6.8 and 6.1.1.4'
H H 0.0000 0.0000 'International Tables Vol C Tables 4.2.6.8 and 6.1.1.4'
O O 0.0106 0.0060 'International Tables Vol C Tables 4.2.6.8 and 6.1.1.4'
S S 0.1246 0.1234 'International Tables Vol C Tables 4.2.6.8 and 6.1.1.4'

loop_
_geom_angle_atom_site_label_1
_geom_angle_atom_site_label_2
_geom_angle_atom_site_label_3
_geom_angle
C1 C2 C3 119.80(17)
C1 C2 H2 120.1
C1 C10A S10 118.18(13)
C2 C1 C10A 120.30(16)
C2 C1 H1 119.8
C2 C3 H3 119.8
C3 C4 C4A 119.93(17)
C3 C4 H4 120.0
C3 C2 H2 120.1
C4 C4A C10A 119.91(16)
C4 C3 C2 120.49(17)
C4 C3 H3 119.8
C4A C10A C1 119.57(16)
C4A C10A S10 122.25(13)
C4A C4 H4 120.0
C10A C1 H1 119.8
O5 C4A C4 114.81(14)
O5 C4A C10A 125.28(15)
O5 C5A C6 115.17(14)
O5 C5A C9A 124.88(15)
C5A O5 C4A 122.20(13)
C5A C9A C9 119.58(15)
C5A C6 H6 120.1
C5A C9A S10 122.70(13)
C6 C5A C9A 119.95(16)
C6 C7 C8 120.94(16)
C6 C7 H7 119.5
C7 C6 C5A 119.71(16)
C7 C6 H6 120.1
C7 C8 H8 120.3
C8 C9 C9A 120.41(16)
C8 C9 H9 119.8
C8 C7 H7 119.5
C9 C9A S10 117.69(13)
C9 C8 C7 119.37(17)
C9 C8 H8 120.3
C9A S10 C10A 101.57(8)
C9A C9 H9 119.8
O2 S10 C10A 109.52(8)
O2 S10 C9A 109.30(8)
O3 S10 O2 116.26(8)
O3 S10 C9A 109.47(8)
O3 S10 C10A 109.71(8)

loop_
_geom_bond_atom_site_label_1
_geom_bond_atom_site_label_2
_geom_bond_distance
C1 C2 1.374(3)
C1 H1 0.9500
C2 H2 0.9500
C3 C2 1.392(3)
C3 H3 0.9500
C4 C3 1.376(3)
C4 H4 0.9500
C4A C4 1.391(2)
C10A C4A 1.390(2)
C10A C1 1.397(2)
O5 C4A 1.371(2)
O5 C5A 1.369(2)
C5A C9A 1.388(2)
C5A C6 1.389(2)
C6 C7 1.374(3)
C6 H6 0.9500
C7 C8 1.390(3)
C7 H7 0.9500
C8 H8 0.9500
C9 C8 1.375(3)
C9 H9 0.9500
C9A C9 1.396(2)
S10 C9A 1.7471(16)
S10 C10A 1.7481(18)
S10 O2 1.4388(13)
S10 O3 1.4371(14)

loop_
_cod_related_entry_id
_cod_related_entry_database
_cod_related_entry_code
1 ChemSpider 63550
